data_4026900
loop_
_publ_author_name
'Juraj Galeta'
'Milan Pot\'a\<cek'

_publ_section_title
;
 Substituted Diazatetracyclo[4.4.0.13,10.15,8]dodecanes as Stable Caged
 Proton Sponges
;
_journal_name_full 'Journal of Organic Chemistry'
_journal_page_first 1010
_journal_page_last 1017
_journal_paper_doi 10.1021/jo202235f
_journal_volume 77
_journal_year 2012
_chemical_formula_sum 'C66 H98 Cl6 N8 O4'
_chemical_formula_weight 1280.22
_chemical_name_systematic
; 
 ? 
;
_space_group_IT_number 2
_symmetry_cell_setting triclinic
_symmetry_space_group_name_Hall '-P 1'
_symmetry_space_group_name_H-M 'P -1'
_atom_sites_solution_hydrogens geom
_atom_sites_solution_primary direct
_atom_sites_solution_secondary difmap
_audit_creation_method SHELXL-97
_cell_angle_alpha 81.534(3)
_cell_angle_beta 74.721(3)
_cell_angle_gamma 80.600(3)
_cell_formula_units_Z 2
_cell_length_a 12.5909(5)
_cell_length_b 16.0545(6)
_cell_length_c 16.6187(6)
_cell_measurement_temperature 120(2)
_cell_volume 3177.8(2)
_computing_structure_refinement 'SHELXL-97 (Sheldrick, 1997)'
_computing_structure_solution 'SHELXS-97 (Sheldrick, 1990)'
_diffrn_ambient_temperature 120(2)
_diffrn_measured_fraction_theta_full 0.997
_diffrn_measured_fraction_theta_max 0.997
_diffrn_radiation_monochromator graphite
_diffrn_radiation_source 'fine-focus sealed tube'
_diffrn_radiation_type MoK\a
_diffrn_radiation_wavelength 0.71073
_diffrn_reflns_av_R_equivalents 0.0330
_diffrn_reflns_av_sigmaI/netI 0.0979
_diffrn_reflns_limit_h_max 14
_diffrn_reflns_limit_h_min -14
_diffrn_reflns_limit_k_max 18
_diffrn_reflns_limit_k_min -19
_diffrn_reflns_limit_l_max 19
_diffrn_reflns_limit_l_min -19
_diffrn_reflns_number 26241
_diffrn_reflns_theta_full 25.00
_diffrn_reflns_theta_max 25.00
_diffrn_reflns_theta_min 2.90
_exptl_absorpt_coefficient_mu 0.326
_exptl_absorpt_correction_T_max 0.9086
_exptl_absorpt_correction_T_min 0.8808
_exptl_crystal_density_diffrn 1.338
_exptl_crystal_F_000 1368
_exptl_crystal_size_max 0.40
_exptl_crystal_size_mid 0.30
_exptl_crystal_size_min 0.30
_refine_diff_density_max 1.424
_refine_diff_density_min -1.174
_refine_diff_density_rms 0.067
_refine_ls_extinction_method none
_refine_ls_goodness_of_fit_ref 0.915
_refine_ls_hydrogen_treatment mixed
_refine_ls_matrix_type full
_refine_ls_number_parameters 802
_refine_ls_number_reflns 11153
_refine_ls_number_restraints 66
_refine_ls_restrained_S_all 0.918
_refine_ls_R_factor_all 0.1119
_refine_ls_R_factor_gt 0.0638
_refine_ls_shift/su_max 0.000
_refine_ls_shift/su_mean 0.000
_refine_ls_structure_factor_coef Fsqd
_refine_ls_weighting_details 'calc w=1/[\s^2^(Fo^2^)+(0.1126P)^2^+0.0000P] where P=(Fo^2^+2Fc^2^)/3'
_refine_ls_weighting_scheme calc
_refine_ls_wR_factor_gt 0.1756
_refine_ls_wR_factor_ref 0.1880
_reflns_number_gt 6207
_reflns_number_total 11153
_reflns_threshold_expression >2sigma(I)
_cod_data_source_file jo202235f_si_005.cif
_cod_data_source_block gj634
_cod_database_code 4026900

loop_
_symmetry_equiv_pos_as_xyz
'x, y, z'
'-x, -y, -z'

loop_
_atom_site_label
_atom_site_type_symbol
_atom_site_fract_x
_atom_site_fract_y
_atom_site_fract_z
_atom_site_U_iso_or_equiv
_atom_site_adp_type
_atom_site_occupancy
_atom_site_symmetry_multiplicity
_atom_site_calc_flag
_atom_site_refinement_flags
_atom_site_disorder_assembly
_atom_site_disorder_group
C100 C 0.1578(6) 0.4570(4) 0.1921(4) 0.0364(16) Uani 0.629(3) 1 d PDU A 1
H10A H 0.0834 0.4723 0.1791 0.044 Uiso 0.629(3) 1 calc PR A 1
Cl1A Cl 0.1609(3) 0.51530(19) 0.27357(16) 0.0726(9) Uani 0.629(3) 1 d PDU A 1
Cl2A Cl 0.25801(17) 0.48079(13) 0.10217(13) 0.0589(8) Uani 0.629(3) 1 d PDU A 1
Cl3A Cl 0.1767(3) 0.34640(15) 0.22323(16) 0.0418(6) Uani 0.629(3) 1 d PDU A 1
C101 C 0.2305(11) 0.4835(9) 0.1875(10) 0.083(4) Uani 0.371(3) 1 d PDU A 2
H10B H 0.2553 0.5054 0.1269 0.099 Uiso 0.371(3) 1 calc PR A 2
Cl1B Cl 0.1278(4) 0.5585(4) 0.2355(4) 0.0971(18) Uani 0.371(3) 1 d PDU A 2
Cl2B Cl 0.3444(4) 0.4669(4) 0.2293(4) 0.118(2) Uani 0.371(3) 1 d PDU A 2
Cl3B Cl 0.1913(6) 0.3851(5) 0.1921(5) 0.103(2) Uani 0.371(3) 1 d PDU A 2
C200 C 0.5916(4) 0.4649(3) 0.3156(3) 0.0606(15) Uani 1 1 d D . .
H20A H 0.6638 0.4778 0.3222 0.073 Uiso 1 1 calc R . .
Cl4 Cl 0.57090(18) 0.51447(12) 0.21838(10) 0.1301(9) Uani 1 1 d D . .
Cl5 Cl 0.48565(12) 0.50396(8) 0.39578(9) 0.0640(4) Uani 1 1 d D . .
Cl6 Cl 0.59707(10) 0.35343(7) 0.31933(7) 0.0440(3) Uani 1 1 d D . .
O1 O 0.9548(3) 0.4386(2) 0.11602(19) 0.0492(9) Uani 1 1 d . . .
O2 O 0.6157(2) 0.18521(19) -0.33616(17) 0.0401(8) Uani 1 1 d . . .
O3 O -0.1995(2) 0.43333(17) 0.38938(18) 0.0376(7) Uani 1 1 d . . .
O4 O 0.2116(2) 0.24714(18) 0.91181(17) 0.0369(7) Uani 1 1 d . . .
N1 N 0.8537(3) 0.32541(19) 0.04983(19) 0.0263(8) Uani 1 1 d . . .
N2 N 0.6253(2) 0.22096(19) -0.17457(19) 0.0243(7) Uani 1 1 d . . .
N3 N -0.0621(2) 0.32958(19) 0.4887(2) 0.0257(8) Uani 1 1 d . . .
N4 N 0.1987(2) 0.26107(19) 0.73933(19) 0.0234(7) Uani 1 1 d . . .
N5 N 0.7063(2) 0.11430(18) 0.14670(18) 0.0214(7) Uani 1 1 d . . .
N6 N 0.4935(2) 0.14874(18) 0.08403(18) 0.0204(7) Uani 1 1 d . . .
N7 N 0.3587(2) 0.16283(17) 0.50855(18) 0.0185(7) Uani 1 1 d . . .
N8 N 0.1610(2) 0.11597(17) 0.45815(18) 0.0199(7) Uani 1 1 d . . .
C16 C 0.5594(3) 0.1089(2) 0.3700(2) 0.0207(8) Uani 1 1 d . . .
H16A H 0.4918 0.0927 0.3662 0.025 Uiso 1 1 calc R . .
C17 C 0.2217(3) 0.0942(2) 0.3085(2) 0.0235(9) Uani 1 1 d . . .
C19 C 0.6646(3) 0.1587(2) 0.4499(2) 0.0227(9) Uani 1 1 d . . .
H19A H 0.6706 0.1767 0.5003 0.027 Uiso 1 1 calc R . .
C20 C 0.4447(3) 0.2937(2) -0.0413(2) 0.0286(9) Uani 1 1 d . . .
H20B H 0.3717 0.3175 -0.0095 0.043 Uiso 1 1 calc R . .
H20C H 0.4402 0.2375 -0.0555 0.043 Uiso 1 1 calc R . .
H20D H 0.4681 0.3313 -0.0931 0.043 Uiso 1 1 calc R . .
C21 C 0.7544(3) 0.1566(2) 0.3808(2) 0.0231(9) Uani 1 1 d . . .
H21A H 0.8220 0.1730 0.3844 0.028 Uiso 1 1 calc R . .
C22 C 0.6619(3) 0.0539(2) 0.0291(2) 0.0225(9) Uani 1 1 d . . .
H22A H 0.6164 0.0124 0.0669 0.027 Uiso 1 1 calc R . .
H22B H 0.7002 0.0279 -0.0231 0.027 Uiso 1 1 calc R . .
C23 C 0.1893(3) 0.2416(2) 0.5886(2) 0.0194(8) Uani 1 1 d . . .
C24 C 0.5644(3) 0.1343(2) 0.4453(2) 0.0182(8) Uani 1 1 d . . .
C26 C 0.3120(3) 0.0991(2) 0.2383(2) 0.0212(8) Uani 1 1 d . . .
H26A H 0.3853 0.0882 0.2462 0.025 Uiso 1 1 calc R . .
C27 C 0.0026(3) 0.3111(2) 0.5522(2) 0.0252(9) Uani 1 1 d . . .
H27A H -0.0497 0.3027 0.6080 0.030 Uiso 1 1 calc R . .
H27B H 0.0384 0.3618 0.5516 0.030 Uiso 1 1 calc R . .
C29 C 0.1527(3) 0.2099(2) 0.4501(2) 0.0206(8) Uani 1 1 d . . .
H29A H 0.0991 0.2331 0.4149 0.025 Uiso 1 1 calc R . .
C30 C -0.0615(3) 0.1444(2) 0.5430(2) 0.0269(9) Uani 1 1 d . . .
H30A H -0.0767 0.0854 0.5504 0.040 Uiso 1 1 calc R . .
H30B H -0.0429 0.1647 0.4830 0.040 Uiso 1 1 calc R . .
H30C H -0.1273 0.1800 0.5718 0.040 Uiso 1 1 calc R . .
C31 C 0.1751(3) 0.1861(2) 0.7989(2) 0.0280(9) Uani 1 1 d . . .
H31A H 0.1953 0.1350 0.7685 0.034 Uiso 1 1 calc R . .
H31B H 0.0945 0.1910 0.8257 0.034 Uiso 1 1 calc R . .
C32 C 0.2396(3) 0.0683(2) 0.3964(2) 0.0215(8) Uani 1 1 d . . .
H32A H 0.2330 0.0071 0.4120 0.026 Uiso 1 1 calc R . .
H32B H 0.3157 0.0769 0.3963 0.026 Uiso 1 1 calc R . .
C33 C 0.6487(3) 0.1060(2) 0.3004(2) 0.0195(8) Uani 1 1 d . . .
C34 C 0.5849(3) 0.1341(2) 0.0076(2) 0.0211(8) Uani 1 1 d . . .
H34A H 0.5518 0.1233 -0.0378 0.025 Uiso 1 1 calc R . .
C35 C 0.2974(3) 0.1198(2) 0.1569(2) 0.0228(9) Uani 1 1 d . . .
C36 C 0.5299(3) 0.2858(2) 0.0121(2) 0.0209(8) Uani 1 1 d . . .
C37 C 0.2627(3) 0.2454(2) 0.4070(2) 0.0208(8) Uani 1 1 d . . .
H37A H 0.3045 0.2101 0.3618 0.025 Uiso 1 1 calc R . .
H37B H 0.2457 0.3036 0.3803 0.025 Uiso 1 1 calc R . .
C38 C 0.3933(3) 0.1165(2) 0.0802(2) 0.0258(9) Uani 1 1 d . . .
H38A H 0.4139 0.0566 0.0680 0.031 Uiso 1 1 calc R . .
H38B H 0.3670 0.1490 0.0322 0.031 Uiso 1 1 calc R . .
C39 C 0.7476(3) 0.1310(2) 0.3062(2) 0.0209(8) Uani 1 1 d . . .
H39A H 0.8100 0.1304 0.2592 0.025 Uiso 1 1 calc R . .
C40 C 0.2715(3) 0.1552(2) 0.5889(2) 0.0193(8) Uani 1 1 d . . .
H40A H 0.3074 0.1510 0.6366 0.023 Uiso 1 1 calc R . .
C41 C 0.8211(3) 0.1353(2) 0.0152(2) 0.0226(9) Uani 1 1 d . . .
C42 C 0.6419(3) 0.0716(2) 0.2217(2) 0.0221(8) Uani 1 1 d . . .
H42A H 0.6694 0.0101 0.2249 0.026 Uiso 1 1 calc R . .
H42B H 0.5634 0.0786 0.2188 0.026 Uiso 1 1 calc R . .
C43 C 0.0949(3) 0.2321(2) 0.5432(2) 0.0202(8) Uani 1 1 d . . .
C44 C 0.1329(3) 0.0816(2) 0.5462(2) 0.0211(8) Uani 1 1 d . . .
H44A H 0.1044 0.0260 0.5517 0.025 Uiso 1 1 calc R . .
C45 C 0.6371(3) 0.2203(2) -0.0200(2) 0.0210(8) Uani 1 1 d . . .
C46 C 0.5589(3) 0.2438(2) 0.1563(2) 0.0208(8) Uani 1 1 d . . .
H46A H 0.5286 0.2131 0.2118 0.025 Uiso 1 1 calc R . .
H46B H 0.5552 0.3042 0.1645 0.025 Uiso 1 1 calc R . .
C47 C 0.8736(3) 0.1081(3) -0.0727(2) 0.0305(10) Uani 1 1 d . . .
H47A H 0.9269 0.0567 -0.0689 0.046 Uiso 1 1 calc R . .
H47B H 0.9121 0.1538 -0.1083 0.046 Uiso 1 1 calc R . .
H47C H 0.8155 0.0963 -0.0971 0.046 Uiso 1 1 calc R . .
C48 C 0.4854(3) 0.2384(2) 0.0987(2) 0.0216(8) Uani 1 1 d . . .
H48A H 0.4067 0.2617 0.1234 0.026 Uiso 1 1 calc R . .
C49 C 0.7967(3) 0.2984(2) -0.0067(2) 0.0264(9) Uani 1 1 d . . .
H49A H 0.8527 0.2856 -0.0591 0.032 Uiso 1 1 calc R . .
H49B H 0.7435 0.3471 -0.0216 0.032 Uiso 1 1 calc R . .
C50 C 0.7320(3) 0.2197(2) 0.0266(2) 0.0213(8) Uani 1 1 d . . .
C51 C 0.2744(3) 0.3035(2) 0.5345(2) 0.0227(9) Uani 1 1 d . . .
C52 C 0.7880(3) 0.3911(2) 0.1007(2) 0.0297(10) Uani 1 1 d . . .
H52A H 0.7167 0.3718 0.1332 0.036 Uiso 1 1 calc R . .
H52B H 0.7715 0.4433 0.0639 0.036 Uiso 1 1 calc R . .
C53 C 0.3370(3) 0.2480(2) 0.4658(2) 0.0203(8) Uani 1 1 d . . .
H53A H 0.4080 0.2699 0.4341 0.024 Uiso 1 1 calc R . .
C54 C 0.3564(3) 0.3202(2) 0.5838(2) 0.0262(9) Uani 1 1 d . . .
H54A H 0.4217 0.3412 0.5443 0.039 Uiso 1 1 calc R . .
H54B H 0.3797 0.2673 0.6159 0.039 Uiso 1 1 calc R . .
H54C H 0.3197 0.3628 0.6223 0.039 Uiso 1 1 calc R . .
C55 C 0.6834(3) 0.2432(2) -0.1164(2) 0.0239(9) Uani 1 1 d . . .
H55A H 0.6855 0.3053 -0.1266 0.029 Uiso 1 1 calc R . .
H55B H 0.7611 0.2155 -0.1317 0.029 Uiso 1 1 calc R . .
C56 C 0.2289(3) 0.3924(2) 0.5006(3) 0.0295(10) Uani 1 1 d . . .
H56A H 0.2906 0.4217 0.4660 0.044 Uiso 1 1 calc R . .
H56B H 0.1893 0.4248 0.5477 0.044 Uiso 1 1 calc R . .
H56C H 0.1779 0.3875 0.4666 0.044 Uiso 1 1 calc R . .
C57 C 0.0373(3) 0.1492(2) 0.5805(2) 0.0219(8) Uani 1 1 d . . .
C58 C 0.9198(3) 0.1388(2) 0.0533(3) 0.0298(10) Uani 1 1 d . . .
H58A H 0.9592 0.0815 0.0611 0.045 Uiso 1 1 calc R . .
H58B H 0.8920 0.1617 0.1076 0.045 Uiso 1 1 calc R . .
H58C H 0.9708 0.1756 0.0152 0.045 Uiso 1 1 calc R . .
C59 C 0.1726(3) 0.3352(3) 0.7878(2) 0.0324(10) Uani 1 1 d . . .
H59A H 0.0919 0.3440 0.8140 0.039 Uiso 1 1 calc R . .
H59B H 0.1922 0.3867 0.7495 0.039 Uiso 1 1 calc R . .
C60 C 0.6817(3) 0.2073(2) 0.1247(2) 0.0213(8) Uani 1 1 d . . .
H60A H 0.7265 0.2358 0.1513 0.026 Uiso 1 1 calc R . .
C61 C 0.4692(3) 0.1329(2) 0.5225(2) 0.0242(9) Uani 1 1 d . . .
H61A H 0.4695 0.0739 0.5501 0.029 Uiso 1 1 calc R . .
H61B H 0.4827 0.1683 0.5619 0.029 Uiso 1 1 calc R . .
C62 C -0.1775(3) 0.3622(2) 0.5258(3) 0.0319(10) Uani 1 1 d . . .
H62A H -0.1805 0.4169 0.5476 0.038 Uiso 1 1 calc R . .
H62B H -0.2098 0.3215 0.5732 0.038 Uiso 1 1 calc R . .
C63 C -0.0175(3) 0.3917(2) 0.4192(3) 0.0306(10) Uani 1 1 d . . .
H63A H 0.0608 0.3713 0.3928 0.037 Uiso 1 1 calc R . .
H63B H -0.0197 0.4465 0.4406 0.037 Uiso 1 1 calc R . .
C64 C 0.1345(3) 0.2763(2) 0.6750(2) 0.0242(9) Uani 1 1 d . . .
H64A H 0.1142 0.3384 0.6643 0.029 Uiso 1 1 calc R . .
H64B H 0.0644 0.2514 0.6993 0.029 Uiso 1 1 calc R . .
C65 C 0.7485(3) 0.0716(2) 0.0710(2) 0.0241(9) Uani 1 1 d . . .
H65A H 0.7961 0.0174 0.0832 0.029 Uiso 1 1 calc R . .
C66 C 0.9587(3) 0.3568(3) 0.0031(3) 0.0339(10) Uani 1 1 d . . .
H66A H 0.9431 0.4084 -0.0347 0.041 Uiso 1 1 calc R . .
H66B H 1.0055 0.3131 -0.0318 0.041 Uiso 1 1 calc R . .
C67 C 0.5449(3) 0.3776(2) 0.0165(3) 0.0290(9) Uani 1 1 d . . .
H67A H 0.4727 0.4095 0.0399 0.044 Uiso 1 1 calc R . .
H67B H 0.5764 0.4039 -0.0400 0.044 Uiso 1 1 calc R . .
H67C H 0.5952 0.3781 0.0524 0.044 Uiso 1 1 calc R . .
C68 C 0.2240(3) 0.0721(2) 0.5931(2) 0.0199(8) Uani 1 1 d . . .
H68A H 0.2849 0.0287 0.5690 0.024 Uiso 1 1 calc R . .
H68B H 0.1936 0.0516 0.6526 0.024 Uiso 1 1 calc R . .
C69 C 0.6337(3) 0.2848(2) -0.2473(2) 0.0296(10) Uani 1 1 d . . .
H69A H 0.7129 0.2862 -0.2767 0.036 Uiso 1 1 calc R . .
H69B H 0.6031 0.3414 -0.2284 0.036 Uiso 1 1 calc R . .
C70 C 0.1892(3) 0.1387(3) 0.1468(3) 0.0345(10) Uani 1 1 d . . .
H70A H 0.1769 0.1550 0.0924 0.041 Uiso 1 1 calc R . .
C71 C -0.2443(3) 0.3750(3) 0.4601(3) 0.0339(10) Uani 1 1 d . . .
H71A H -0.2442 0.3196 0.4406 0.041 Uiso 1 1 calc R . .
H71B H -0.3222 0.3972 0.4856 0.041 Uiso 1 1 calc R . .
C72 C -0.0088(3) 0.1315(2) 0.6764(2) 0.0295(10) Uani 1 1 d . . .
H72A H -0.0364 0.0762 0.6895 0.044 Uiso 1 1 calc R . .
H72B H -0.0697 0.1760 0.6957 0.044 Uiso 1 1 calc R . .
H72C H 0.0504 0.1310 0.7047 0.044 Uiso 1 1 calc R . .
C73 C 0.6085(4) 0.1219(3) -0.2683(3) 0.0347(10) Uani 1 1 d . . .
H73A H 0.6398 0.0663 -0.2893 0.042 Uiso 1 1 calc R . .
H73B H 0.5294 0.1194 -0.2392 0.042 Uiso 1 1 calc R . .
C74 C 0.0993(3) 0.1338(3) 0.2162(3) 0.0410(12) Uani 1 1 d . . .
H74A H 0.0261 0.1456 0.2084 0.049 Uiso 1 1 calc R . .
C75 C 0.5717(4) 0.2660(3) -0.3070(3) 0.0361(10) Uani 1 1 d . . .
H75A H 0.4921 0.2663 -0.2783 0.043 Uiso 1 1 calc R . .
H75B H 0.5780 0.3106 -0.3553 0.043 Uiso 1 1 calc R . .
C76 C 0.6710(3) 0.1385(2) -0.2062(2) 0.0278(9) Uani 1 1 d . . .
H76A H 0.6639 0.0929 -0.1587 0.033 Uiso 1 1 calc R . .
H76B H 0.7508 0.1384 -0.2342 0.033 Uiso 1 1 calc R . .
C77 C 0.1145(3) 0.1121(3) 0.2964(3) 0.0316(10) Uani 1 1 d . . .
H77A H 0.0521 0.1095 0.3432 0.038 Uiso 1 1 calc R . .
C78 C -0.0858(3) 0.4042(3) 0.3547(3) 0.0339(10) Uani 1 1 d . . .
H78A H -0.0549 0.4460 0.3078 0.041 Uiso 1 1 calc R . .
H78B H -0.0804 0.3497 0.3318 0.041 Uiso 1 1 calc R . .
C79 C 0.2382(3) 0.1762(3) 0.8653(3) 0.0335(10) Uani 1 1 d . . .
H79A H 0.2210 0.1244 0.9039 0.040 Uiso 1 1 calc R . .
H79B H 0.3188 0.1690 0.8386 0.040 Uiso 1 1 calc R . .
C80 C 0.8515(4) 0.4097(3) 0.1598(3) 0.0396(11) Uani 1 1 d . . .
H80A H 0.8058 0.4535 0.1949 0.048 Uiso 1 1 calc R . .
H80B H 0.8656 0.3575 0.1974 0.048 Uiso 1 1 calc R . .
C81 C 0.2360(4) 0.3220(3) 0.8553(3) 0.0358(11) Uani 1 1 d . . .
H81A H 0.3167 0.3168 0.8287 0.043 Uiso 1 1 calc R . .
H81B H 0.2164 0.3720 0.8872 0.043 Uiso 1 1 calc R . .
C82 C 1.0196(4) 0.3769(3) 0.0626(3) 0.0484(13) Uani 1 1 d . . .
H82A H 1.0394 0.3242 0.0976 0.058 Uiso 1 1 calc R . .
H82B H 1.0893 0.3987 0.0302 0.058 Uiso 1 1 calc R . .

loop_
_atom_site_aniso_label
_atom_site_aniso_U_11
_atom_site_aniso_U_22
_atom_site_aniso_U_33
_atom_site_aniso_U_23
_atom_site_aniso_U_13
_atom_site_aniso_U_12
C100 0.034(4) 0.029(4) 0.051(4) 0.000(3) -0.018(3) -0.010(3)
Cl1A 0.104(2) 0.0754(18) 0.0531(16) -0.0170(13) -0.0147(15) -0.0518(17)
Cl2A 0.0478(13) 0.0640(14) 0.0502(14) 0.0150(10) 0.0038(10) -0.0106(10)
Cl3A 0.0481(14) 0.0425(13) 0.0349(14) -0.0004(9) -0.0129(11) -0.0051(10)
C101 0.069(8) 0.105(7) 0.068(9) -0.003(8) -0.013(7) -0.005(6)
Cl1B 0.067(3) 0.094(4) 0.110(5) 0.013(3) -0.010(3) 0.006(3)
Cl2B 0.073(3) 0.125(4) 0.174(6) -0.028(4) -0.061(4) -0.004(3)
Cl3B 0.075(4) 0.139(6) 0.103(6) -0.052(5) -0.015(4) -0.010(4)
C200 0.055(3) 0.066(3) 0.055(3) 0.008(3) -0.014(3) -0.004(3)
Cl4 0.1603(19) 0.1008(13) 0.0573(10) 0.0280(9) 0.0186(11) 0.0819(13)
Cl5 0.0627(9) 0.0584(8) 0.0700(10) -0.0211(7) -0.0095(8) -0.0043(7)
Cl6 0.0564(8) 0.0392(6) 0.0399(7) -0.0029(5) -0.0166(6) -0.0095(5)
O1 0.053(2) 0.061(2) 0.044(2) -0.0196(17) -0.0062(17) -0.0330(17)
O2 0.0447(19) 0.0536(19) 0.0244(16) -0.0144(15) -0.0133(14) 0.0036(15)
O3 0.0345(17) 0.0354(16) 0.049(2) -0.0124(15) -0.0236(15) 0.0073(13)
O4 0.0383(18) 0.0485(18) 0.0269(16) -0.0105(14) -0.0113(14) -0.0024(14)
N1 0.0245(18) 0.0340(18) 0.0237(19) -0.0073(15) -0.0043(15) -0.0127(15)
N2 0.0245(18) 0.0280(17) 0.0215(18) -0.0036(14) -0.0077(15) -0.0022(14)
N3 0.0190(17) 0.0292(18) 0.031(2) -0.0054(15) -0.0114(15) 0.0018(14)
N4 0.0220(18) 0.0291(17) 0.0223(18) -0.0083(14) -0.0096(15) -0.0005(14)
N5 0.0223(17) 0.0235(16) 0.0187(17) -0.0044(13) -0.0060(14) -0.0006(13)
N6 0.0195(17) 0.0244(16) 0.0187(17) -0.0056(13) -0.0028(14) -0.0068(13)
N7 0.0140(16) 0.0232(16) 0.0176(17) -0.0023(13) -0.0035(13) -0.0012(13)
N8 0.0216(17) 0.0183(15) 0.0201(17) -0.0040(13) -0.0041(14) -0.0036(13)
C16 0.0128(19) 0.0234(19) 0.027(2) 0.0014(16) -0.0076(17) -0.0049(15)
C17 0.025(2) 0.023(2) 0.026(2) -0.0083(17) -0.0072(18) -0.0052(17)
C19 0.024(2) 0.0196(19) 0.027(2) -0.0034(16) -0.0088(18) -0.0028(16)
C20 0.029(2) 0.032(2) 0.024(2) -0.0018(18) -0.0088(19) 0.0017(18)
C21 0.022(2) 0.025(2) 0.026(2) -0.0014(17) -0.0095(18) -0.0081(16)
C22 0.027(2) 0.0230(19) 0.019(2) -0.0062(16) -0.0029(17) -0.0082(17)
C23 0.020(2) 0.0216(19) 0.020(2) -0.0055(16) -0.0072(17) -0.0032(16)
C24 0.0166(19) 0.0188(18) 0.018(2) 0.0013(15) -0.0051(16) -0.0019(15)
C26 0.017(2) 0.0244(19) 0.026(2) -0.0080(16) -0.0083(17) -0.0040(16)
C27 0.023(2) 0.028(2) 0.027(2) -0.0069(17) -0.0084(18) -0.0031(17)
C29 0.021(2) 0.0209(19) 0.022(2) -0.0029(16) -0.0090(17) -0.0027(16)
C30 0.021(2) 0.029(2) 0.032(2) -0.0091(18) -0.0057(18) -0.0066(17)
C31 0.022(2) 0.034(2) 0.027(2) -0.0062(18) -0.0027(18) -0.0034(18)
C32 0.018(2) 0.024(2) 0.022(2) -0.0063(16) -0.0028(17) -0.0041(16)
C33 0.021(2) 0.0169(18) 0.022(2) 0.0001(15) -0.0090(17) -0.0016(15)
C34 0.021(2) 0.026(2) 0.020(2) -0.0054(16) -0.0056(17) -0.0086(16)
C35 0.026(2) 0.024(2) 0.022(2) -0.0060(16) -0.0079(18) -0.0094(17)
C36 0.021(2) 0.027(2) 0.017(2) -0.0058(16) -0.0086(17) -0.0014(16)
C37 0.022(2) 0.0198(18) 0.020(2) -0.0017(16) -0.0051(17) -0.0030(16)
C38 0.029(2) 0.032(2) 0.021(2) -0.0073(17) -0.0056(18) -0.0129(18)
C39 0.019(2) 0.0235(19) 0.020(2) 0.0001(16) -0.0041(17) -0.0035(16)
C40 0.017(2) 0.0236(19) 0.017(2) -0.0030(16) -0.0047(16) -0.0009(16)
C41 0.022(2) 0.0243(19) 0.024(2) -0.0062(16) -0.0078(17) -0.0023(16)
C42 0.021(2) 0.024(2) 0.021(2) -0.0024(16) -0.0058(17) -0.0040(16)
C43 0.018(2) 0.0233(19) 0.021(2) -0.0057(16) -0.0071(17) -0.0030(16)
C44 0.022(2) 0.0206(19) 0.020(2) -0.0040(16) -0.0020(17) -0.0067(16)
C45 0.023(2) 0.0238(19) 0.017(2) -0.0022(16) -0.0051(17) -0.0050(16)
C46 0.022(2) 0.0218(19) 0.020(2) -0.0068(16) -0.0066(17) -0.0017(16)
C47 0.026(2) 0.038(2) 0.026(2) -0.0075(19) -0.0062(19) -0.0005(19)
C48 0.017(2) 0.027(2) 0.021(2) -0.0080(16) -0.0032(17) -0.0004(16)
C49 0.026(2) 0.030(2) 0.025(2) -0.0029(17) -0.0076(18) -0.0069(17)
C50 0.020(2) 0.026(2) 0.019(2) -0.0055(16) -0.0057(17) -0.0023(16)
C51 0.022(2) 0.0209(19) 0.027(2) -0.0045(16) -0.0076(18) -0.0047(16)
C52 0.031(2) 0.031(2) 0.029(2) -0.0066(18) -0.0046(19) -0.0097(18)
C53 0.017(2) 0.0212(19) 0.024(2) -0.0004(16) -0.0066(17) -0.0068(15)
C54 0.021(2) 0.031(2) 0.032(2) -0.0088(18) -0.0086(18) -0.0099(17)
C55 0.024(2) 0.026(2) 0.024(2) -0.0023(17) -0.0070(18) -0.0064(17)
C56 0.031(2) 0.022(2) 0.041(3) -0.0058(18) -0.015(2) -0.0042(17)
C57 0.019(2) 0.026(2) 0.021(2) -0.0054(16) -0.0017(17) -0.0063(16)
C58 0.022(2) 0.033(2) 0.035(3) -0.0066(19) -0.0091(19) -0.0009(18)
C59 0.033(2) 0.037(2) 0.031(2) -0.0156(19) -0.012(2) 0.0003(19)
C60 0.021(2) 0.0243(19) 0.022(2) -0.0064(16) -0.0081(17) -0.0050(16)
C61 0.024(2) 0.029(2) 0.018(2) -0.0033(17) -0.0053(18) -0.0014(17)
C62 0.025(2) 0.032(2) 0.039(3) -0.0094(19) -0.010(2) 0.0054(18)
C63 0.030(2) 0.026(2) 0.040(3) -0.0055(19) -0.017(2) -0.0010(18)
C64 0.020(2) 0.029(2) 0.025(2) -0.0098(17) -0.0062(18) -0.0007(17)
C65 0.026(2) 0.023(2) 0.024(2) -0.0064(17) -0.0083(18) 0.0043(17)
C66 0.030(2) 0.043(2) 0.032(2) -0.010(2) -0.004(2) -0.015(2)
C67 0.028(2) 0.025(2) 0.031(2) -0.0011(18) -0.0071(19) -0.0009(17)
C68 0.020(2) 0.0197(18) 0.017(2) -0.0005(15) -0.0001(16) -0.0022(15)
C69 0.031(2) 0.033(2) 0.025(2) -0.0047(18) -0.0058(19) -0.0040(18)
C70 0.030(2) 0.053(3) 0.026(2) -0.005(2) -0.015(2) -0.006(2)
C71 0.023(2) 0.039(2) 0.041(3) -0.010(2) -0.010(2) 0.0025(19)
C72 0.023(2) 0.036(2) 0.030(2) -0.0092(19) -0.0028(19) -0.0065(18)
C73 0.039(3) 0.038(2) 0.031(3) -0.014(2) -0.011(2) -0.003(2)
C74 0.017(2) 0.078(3) 0.031(3) -0.011(2) -0.012(2) -0.002(2)
C75 0.038(3) 0.046(3) 0.025(2) -0.005(2) -0.013(2) 0.000(2)
C76 0.024(2) 0.034(2) 0.024(2) -0.0078(18) -0.0054(18) 0.0006(18)
C77 0.022(2) 0.048(3) 0.028(2) -0.012(2) -0.0055(19) -0.0093(19)
C78 0.031(2) 0.035(2) 0.037(3) -0.003(2) -0.012(2) -0.0011(19)
C79 0.034(2) 0.036(2) 0.029(2) -0.0025(19) -0.006(2) -0.0020(19)
C80 0.042(3) 0.050(3) 0.032(3) -0.019(2) -0.006(2) -0.013(2)
C81 0.035(3) 0.045(3) 0.035(3) -0.017(2) -0.017(2) -0.001(2)
C82 0.038(3) 0.066(3) 0.049(3) -0.023(3) -0.005(2) -0.021(2)

loop_
_atom_type_symbol
_atom_type_description
_atom_type_scat_dispersion_real
_atom_type_scat_dispersion_imag
_atom_type_scat_source
C C 0.0033 0.0016 'International Tables Vol C Tables 4.2.6.8 and 6.1.1.4'
H H 0.0000 0.0000 'International Tables Vol C Tables 4.2.6.8 and 6.1.1.4'
N N 0.0061 0.0033 'International Tables Vol C Tables 4.2.6.8 and 6.1.1.4'
O O 0.0106 0.0060 'International Tables Vol C Tables 4.2.6.8 and 6.1.1.4'
Cl Cl 0.1484 0.1585 'International Tables Vol C Tables 4.2.6.8 and 6.1.1.4'

loop_
_geom_angle_atom_site_label_1
_geom_angle_atom_site_label_2
_geom_angle_atom_site_label_3
_geom_angle
Cl2A C100 Cl3A 109.2(4)
Cl2A C100 Cl1A 111.5(4)
Cl3A C100 Cl1A 110.9(4)
Cl2B C101 Cl3B 105.9(8)
Cl2B C101 Cl1B 112.3(9)
Cl3B C101 Cl1B 115.3(9)
Cl5 C200 Cl4 109.7(3)
Cl5 C200 Cl6 110.6(3)
Cl4 C200 Cl6 109.8(3)
C82 O1 C80 109.5(3)
C73 O2 C75 110.0(3)
C78 O3 C71 109.8(3)
C79 O4 C81 108.8(3)
C52 N1 C66 107.8(3)
C52 N1 C49 114.2(3)
C66 N1 C49 111.4(3)
C69 N2 C76 107.1(3)
C69 N2 C55 109.7(3)
C76 N2 C55 113.3(3)
C63 N3 C27 113.0(3)
C63 N3 C62 107.9(3)
C27 N3 C62 110.9(3)
C31 N4 C59 107.5(3)
C31 N4 C64 113.8(3)
C59 N4 C64 109.1(3)
C42 N5 C65 120.1(3)
C42 N5 C60 121.1(3)
C65 N5 C60 110.3(3)
C38 N6 C48 118.5(3)
C38 N6 C34 111.5(3)
C48 N6 C34 107.5(3)
C61 N7 C53 119.3(3)
C61 N7 C40 110.9(3)
C53 N7 C40 107.7(3)
C32 N8 C44 121.0(3)
C32 N8 C29 120.5(3)
C44 N8 C29 110.6(3)
C33 C16 C24 122.9(3)
C77 C17 C26 118.7(4)
C77 C17 C32 120.3(3)
C26 C17 C32 121.0(3)
C21 C19 C24 119.8(3)
C19 C21 C39 121.3(3)
C65 C22 C34 113.2(3)
C64 C23 C40 117.0(3)
C64 C23 C51 108.5(3)
C40 C23 C51 99.3(3)
C64 C23 C43 109.8(3)
C40 C23 C43 109.1(3)
C51 C23 C43 112.9(3)
C16 C24 C19 118.0(3)
C16 C24 C61 122.9(3)
C19 C24 C61 119.1(3)
C35 C26 C17 121.8(3)
N3 C27 C43 116.9(3)
N8 C29 C37 114.4(3)
N8 C29 C43 103.2(3)
C37 C29 C43 116.9(3)
N4 C31 C79 111.5(3)
N8 C32 C17 112.4(3)
C16 C33 C39 118.2(3)
C16 C33 C42 120.9(3)
C39 C33 C42 120.7(3)
N6 C34 C22 107.7(3)
N6 C34 C45 105.9(3)
C22 C34 C45 117.4(3)
C70 C35 C26 118.2(4)
C70 C35 C38 119.3(3)
C26 C35 C38 122.4(3)
C67 C36 C48 112.9(3)
C67 C36 C20 104.5(3)
C48 C36 C20 109.8(3)
C67 C36 C45 118.7(3)
C48 C36 C45 98.6(3)
C20 C36 C45 112.4(3)
C53 C37 C29 114.4(3)
N6 C38 C35 117.2(3)
C21 C39 C33 119.8(3)
N7 C40 C68 107.0(3)
N7 C40 C23 105.7(3)
C68 C40 C23 117.9(3)
C65 C41 C47 112.2(3)
C65 C41 C58 108.8(3)
C47 C41 C58 105.4(3)
C65 C41 C50 98.5(3)
C47 C41 C50 119.7(3)
C58 C41 C50 111.9(3)
N5 C42 C33 111.9(3)
C27 C43 C29 116.3(3)
C27 C43 C57 108.3(3)
C29 C43 C57 100.1(3)
C27 C43 C23 110.9(3)
C29 C43 C23 108.7(3)
C57 C43 C23 112.1(3)
N8 C44 C68 116.7(3)
N8 C44 C57 99.7(3)
C68 C44 C57 110.9(3)
C55 C45 C34 116.3(3)
C55 C45 C50 109.3(3)
C34 C45 C50 109.5(3)
C55 C45 C36 108.8(3)
C34 C45 C36 99.7(3)
C50 C45 C36 113.2(3)
C48 C46 C60 114.8(3)
N6 C48 C46 108.8(3)
N6 C48 C36 105.4(3)
C46 C48 C36 109.9(3)
N1 C49 C50 117.2(3)
C49 C50 C60 115.5(3)
C49 C50 C45 111.6(3)
C60 C50 C45 109.3(3)
C49 C50 C41 107.8(3)
C60 C50 C41 100.2(3)
C45 C50 C41 112.0(3)
C53 C51 C56 113.3(3)
C53 C51 C54 109.0(3)
C56 C51 C54 104.1(3)
C53 C51 C23 99.6(3)
C56 C51 C23 118.8(3)
C54 C51 C23 112.0(3)
N1 C52 C80 109.6(3)
N7 C53 C51 105.9(3)
N7 C53 C37 109.2(3)
C51 C53 C37 109.1(3)
N2 C55 C45 118.8(3)
C44 C57 C72 112.1(3)
C44 C57 C30 108.7(3)
C72 C57 C30 104.6(3)
C44 C57 C43 99.6(3)
C72 C57 C43 119.5(3)
C30 C57 C43 112.2(3)
N4 C59 C81 110.9(3)
N5 C60 C46 114.4(3)
N5 C60 C50 103.4(3)
C46 C60 C50 116.4(3)
N7 C61 C24 116.0(3)
N3 C62 C71 109.8(3)
N3 C63 C78 109.6(3)
N4 C64 C23 118.3(3)
N5 C65 C22 116.1(3)
N5 C65 C41 100.6(3)
C22 C65 C41 111.1(3)
N1 C66 C82 110.3(3)
C44 C68 C40 113.1(3)
N2 C69 C75 111.3(3)
C35 C70 C74 120.2(4)
O3 C71 C62 111.6(3)
O2 C73 C76 111.6(3)
C77 C74 C70 121.2(4)
O2 C75 C69 110.3(3)
N2 C76 C73 109.8(3)
C74 C77 C17 119.8(4)
O3 C78 C63 112.2(3)
O4 C79 C31 112.0(3)
O1 C80 C52 112.1(3)
O4 C81 C59 111.6(3)
O1 C82 C66 112.1(4)

loop_
_geom_bond_atom_site_label_1
_geom_bond_atom_site_label_2
_geom_bond_distance
C100 Cl2A 1.722(7)
C100 Cl3A 1.770(7)
C100 Cl1A 1.768(7)
C101 Cl2B 1.720(13)
C101 Cl3B 1.715(13)
C101 Cl1B 1.729(12)
C200 Cl5 1.727(5)
C200 Cl4 1.758(5)
C200 Cl6 1.773(5)
O1 C82 1.430(5)
O1 C80 1.427(5)
O2 C73 1.396(5)
O2 C75 1.426(5)
O3 C78 1.423(5)
O3 C71 1.441(5)
O4 C79 1.416(4)
O4 C81 1.434(5)
N1 C52 1.456(5)
N1 C66 1.471(5)
N1 C49 1.471(4)
N2 C69 1.458(5)
N2 C76 1.468(4)
N2 C55 1.468(4)
N3 C63 1.465(5)
N3 C27 1.466(5)
N3 C62 1.463(5)
N4 C31 1.459(5)
N4 C59 1.479(4)
N4 C64 1.473(4)
N5 C42 1.442(4)
N5 C65 1.456(4)
N5 C60 1.486(4)
N6 C38 1.460(4)
N6 C48 1.478(4)
N6 C34 1.490(4)
N7 C61 1.462(4)
N7 C53 1.465(4)
N7 C40 1.492(4)
N8 C32 1.437(4)
N8 C44 1.457(4)
N8 C29 1.483(4)
C16 C33 1.384(5)
C16 C24 1.392(5)
C17 C77 1.394(5)
C17 C26 1.402(5)
C17 C32 1.524(5)
C19 C21 1.383(5)
C19 C24 1.404(5)
C20 C36 1.542(5)
C21 C39 1.389(5)
C22 C65 1.520(5)
C22 C34 1.538(5)
C23 C64 1.561(5)
C23 C40 1.590(5)
C23 C51 1.587(5)
C23 C43 1.603(5)
C24 C61 1.507(5)
C26 C35 1.398(5)
C27 C43 1.569(5)
C29 C37 1.539(5)
C29 C43 1.592(5)
C30 C57 1.548(5)
C31 C79 1.497(5)
C33 C39 1.400(5)
C33 C42 1.521(5)
C34 C45 1.584(5)
C35 C70 1.395(5)
C35 C38 1.507(5)
C36 C67 1.530(5)
C36 C48 1.535(5)
C36 C45 1.592(5)
C37 C53 1.530(5)
C40 C68 1.535(5)
C41 C65 1.523(5)
C41 C47 1.532(5)
C41 C58 1.548(5)
C41 C50 1.611(5)
C43 C57 1.586(5)
C44 C68 1.524(5)
C44 C57 1.531(5)
C45 C55 1.565(5)
C45 C50 1.585(5)
C46 C48 1.516(5)
C46 C60 1.542(5)
C49 C50 1.568(5)
C50 C60 1.581(5)
C51 C53 1.521(5)
C51 C56 1.532(5)
C51 C54 1.553(5)
C52 C80 1.506(5)
C57 C72 1.546(5)
C59 C81 1.511(5)
C62 C71 1.517(5)
C63 C78 1.515(5)
C66 C82 1.499(5)
C69 C75 1.503(5)
C70 C74 1.390(6)
C73 C76 1.529(5)
C74 C77 1.382(6)
